data_2239754
loop_
_publ_author_name
'Govindhan, Elumalai'
'Ganeshraja, A. S.'
'Bhavana, B.'
'Anbalagan, Krishnamoorthy'
'SubbiahPandi, Arunachalam'

_publ_section_title
;
 <i>catena</i>-Poly[[[bis(1<i>H</i>-imidazole-\k<i>N</i>^3^)zinc(II)]-\m~2~-imidazol-1-ido-\k^2^<i>N</i>:<i>N</i>']
 nitrate]
;
_journal_coeditor_code SU2723
_journal_issue 8
_journal_name_full 'Acta Crystallographica Section E'
_journal_page_first m298
_journal_page_last m299
_journal_paper_doi 10.1107/S1600536814015232
_journal_volume 70
_journal_year 2014
_chemical_formula_iupac '[Zn (C3 H3 N2) (C3 H4 N2)2] N O3'
_chemical_formula_moiety 'C9 H10 N6 Zn +, N O3 -'
_chemical_formula_sum 'C9 H11 N7 O3 Zn'
_chemical_formula_weight 330.62
_chemical_name_systematic
'<i>catena</i>-Poly[[[bis(1<i>H</i>-imidazole-\k<i>N</i>^3^)zinc(II)]-\m~2~-imidazol-1-ido-\k^2^<i>N</i>:<i>N</i>'] nitrate]'
_space_group_crystal_system monoclinic
_space_group_IT_number 14
_space_group_name_Hall '-P 2ybc'
_space_group_name_H-M_alt 'P 1 21/c 1'
_symmetry_space_group_name_Hall '-P 2ybc'
_symmetry_space_group_name_H-M 'P 1 21/c 1'
_atom_sites_solution_hydrogens difmap
_atom_sites_solution_primary direct
_atom_sites_solution_secondary difmap
_audit_creation_method SHELXL-2013
_cell_angle_alpha 90
_cell_angle_beta 91.011(8)
_cell_angle_gamma 90
_cell_formula_units_Z 4
_cell_length_a 12.1812(10)
_cell_length_b 10.0713(7)
_cell_length_c 11.3628(10)
_cell_measurement_reflns_used 1994
_cell_measurement_temperature 293(2)
_cell_measurement_theta_max 25.00
_cell_measurement_theta_min 3.91
_cell_volume 1393.78(19)
_computing_cell_refinement 'CrysAlis CCD (Oxford  Diffraction, 2009)'
_computing_data_collection 'CrysAlis CCD (Oxford  Diffraction, 2009)'
_computing_data_reduction 'CrysAlis RED (Oxford  Diffraction, 2009)'
_computing_molecular_graphics '<i>PLATON</i> (Spek, 2009)'
_computing_publication_material '<i>SHELXL2013</i> (Sheldrick, 2008) and <i>PLATON</i> (Spek, 2009)'
_computing_structure_refinement '<i>SHELXL2013</i> (Sheldrick, 2008)'
_computing_structure_solution '<i>SHELXS97</i> (Sheldrick, 2008)'
_diffrn_ambient_temperature 293(2)
_diffrn_measured_fraction_theta_full 0.975
_diffrn_measured_fraction_theta_max 0.837
_diffrn_measurement_device_type 'Oxford Diffraction Xcalibur Eos'
_diffrn_measurement_method '\w scans'
_diffrn_radiation_monochromator graphite
_diffrn_radiation_source 'fine-focus sealed tube'
_diffrn_radiation_type MoK\a
_diffrn_radiation_wavelength 0.71073
_diffrn_reflns_av_R_equivalents 0.0249
_diffrn_reflns_limit_h_max 16
_diffrn_reflns_limit_h_min -16
_diffrn_reflns_limit_k_max 13
_diffrn_reflns_limit_k_min -13
_diffrn_reflns_limit_l_max 15
_diffrn_reflns_limit_l_min -13
_diffrn_reflns_number 7564
_diffrn_reflns_theta_full 25.242
_diffrn_reflns_theta_max 29.100
_diffrn_reflns_theta_min 3.910
_diffrn_standards_decay_% 0
_diffrn_standards_interval_count 0
_diffrn_standards_interval_time 0
_diffrn_standards_number 0
_exptl_absorpt_coefficient_mu 1.781
_exptl_absorpt_correction_T_max 0.536
_exptl_absorpt_correction_T_min 0.478
_exptl_absorpt_correction_type multi-scan
_exptl_absorpt_process_details '(<i>CrysAlis PRO</i>; Oxford Diffraction, 2009)'
_exptl_crystal_colour pink
_exptl_crystal_density_diffrn 1.576
_exptl_crystal_description block
_exptl_crystal_F_000 672
_exptl_crystal_size_max 0.45
_exptl_crystal_size_mid 0.35
_exptl_crystal_size_min 0.35
_refine_diff_density_max 0.257
_refine_diff_density_min -0.300
_refine_ls_extinction_coef 0.0081(9)
_refine_ls_extinction_expression Fc^*^=kFc[1+0.001xFc^2^\l^3^/sin(2\q)]^-1/4^
_refine_ls_extinction_method '<i>SHELXL2013</i> (Sheldrick, 2008)'
_refine_ls_goodness_of_fit_ref 1.031
_refine_ls_hydrogen_treatment mixed
_refine_ls_matrix_type full
_refine_ls_number_parameters 188
_refine_ls_number_reflns 3132
_refine_ls_number_restraints 2
_refine_ls_restrained_S_all 1.032
_refine_ls_R_factor_all 0.0510
_refine_ls_R_factor_gt 0.0330
_refine_ls_shift/su_max 0.001
_refine_ls_shift/su_mean 0.000
_refine_ls_structure_factor_coef Fsqd
_refine_ls_weighting_details 'w=1/[\s^2^(Fo^2^)+(0.0384P)^2^+0.2989P] where P=(Fo^2^+2Fc^2^)/3'
_refine_ls_weighting_scheme calc
_refine_ls_wR_factor_gt 0.0745
_refine_ls_wR_factor_ref 0.0830
_reflns_number_gt 2419
_reflns_number_total 3132
_reflns_threshold_expression I>2\s(I)
_cod_data_source_file su2723sup1.cf
_cod_data_source_block I
_cod_database_code 2239754
_cod_database_fobs_code 2239754
_shelx_space_group_comment
;
The symmetry employed for this shelxl refinement is uniquely defined
by the following loop, which should always be used as a source of
symmetry information in preference to the above space-group names.
They are only intended as comments.
;
_shelxl_version_number 2.013

loop_
_space_group_symop_operation_xyz
'x, y, z'
'-x, y+1/2, -z+1/2'
'-x, -y, -z'
'x, -y-1/2, z-1/2'

loop_
_atom_site_type_symbol
_atom_site_label
_atom_site_fract_x
_atom_site_fract_y
_atom_site_fract_z
_atom_site_U_iso_or_equiv
_atom_site_adp_type
_atom_site_calc_flag
_atom_site_occupancy
Zn Zn1 0.36252(2) 0.46682(2) 0.22841(2) 0.03923(12) Uani d 1
N N1 0.25332(15) 0.47069(19) 0.35663(18) 0.0432(5) Uani d 1
N N2 0.13625(19) 0.4040(3) 0.4868(2) 0.0660(7) Uani d 1
H H2N 0.087(2) 0.347(3) 0.521(3) 0.079 Uiso d 1
N N3 0.28898(17) 0.5089(2) 0.07477(18) 0.0453(5) Uani d 1
N N4 0.1623(2) 0.5621(2) -0.0543(2) 0.0629(6) Uani d 1
H H4N 0.0994(18) 0.591(3) -0.081(3) 0.075 Uiso d 1
N N5 0.42417(16) 0.28445(18) 0.21108(18) 0.0445(5) Uani d 1
N N6 0.47785(15) 0.59804(18) 0.27271(17) 0.0417(4) Uani d 1
C C1 0.1922(2) 0.3708(3) 0.3939(2) 0.0542(7) Uani d 1
H H1 0.1894 0.2875 0.3585 0.065 Uiso calc 1
C C2 0.1596(2) 0.5311(4) 0.5132(3) 0.0699(9) Uani d 1
H H2 0.1314 0.5802 0.5750 0.084 Uiso calc 1
C C3 0.2327(2) 0.5742(3) 0.4320(3) 0.0591(7) Uani d 1
H H3 0.2632 0.6587 0.4282 0.071 Uiso calc 1
C C4 0.1872(2) 0.5504(3) 0.0592(3) 0.0547(7) Uani d 1
H H4 0.1392 0.5689 0.1198 0.066 Uiso calc 1
C C5 0.2504(3) 0.5270(3) -0.1158(3) 0.0730(9) Uani d 1
H H5 0.2564 0.5264 -0.1973 0.088 Uiso calc 1
C C6 0.3286(3) 0.4929(3) -0.0364(3) 0.0642(8) Uani d 1
H H6 0.3986 0.4632 -0.0542 0.077 Uiso calc 1
C C7 0.3839(3) 0.1932(3) 0.1340(3) 0.0754(10) Uani d 1
H H7 0.3248 0.2063 0.0824 0.090 Uiso calc 1
C C8 0.50637(19) 0.2215(2) 0.2642(2) 0.0445(6) Uani d 1
H H8 0.5497 0.2606 0.3227 0.053 Uiso calc 1
C C9 0.5567(3) 0.5799(3) 0.3560(3) 0.0733(10) Uani d 1
H H9 0.5684 0.5026 0.3993 0.088 Uiso calc 1
O O1 -0.02383(16) 0.7857(2) 0.38003(18) 0.0670(5) Uani d 1
O O2 -0.0378(2) 0.6253(3) 0.2556(2) 0.0974(8) Uani d 1
O O3 0.0817(2) 0.7775(2) 0.23084(19) 0.0834(7) Uani d 1
N N7 0.00643(19) 0.7290(2) 0.2867(2) 0.0568(6) Uani d 1

loop_
_atom_site_aniso_label
_atom_site_aniso_U_11
_atom_site_aniso_U_22
_atom_site_aniso_U_33
_atom_site_aniso_U_12
_atom_site_aniso_U_13
_atom_site_aniso_U_23
Zn1 0.04116(18) 0.03470(16) 0.04196(18) 0.00129(11) 0.00404(12) -0.00016(11)
N1 0.0413(11) 0.0480(11) 0.0405(11) 0.0025(9) 0.0064(9) 0.0014(9)
N2 0.0451(13) 0.097(2) 0.0562(16) -0.0008(13) 0.0111(12) 0.0142(15)
N3 0.0462(11) 0.0477(11) 0.0420(12) 0.0069(9) 0.0037(9) 0.0008(9)
N4 0.0626(16) 0.0636(15) 0.0620(16) 0.0042(12) -0.0114(14) 0.0139(12)
N5 0.0454(11) 0.0360(10) 0.0520(12) 0.0020(8) -0.0039(10) -0.0049(9)
N6 0.0455(11) 0.0358(9) 0.0436(11) -0.0035(8) 0.0004(9) 0.0027(9)
C1 0.0436(14) 0.0641(16) 0.0549(16) -0.0020(12) 0.0030(13) 0.0091(13)
C2 0.0556(17) 0.108(3) 0.0462(17) 0.0285(17) 0.0086(14) -0.0098(17)
C3 0.0615(17) 0.0609(16) 0.0552(17) 0.0117(13) 0.0055(14) -0.0091(14)
C4 0.0530(16) 0.0567(16) 0.0544(17) 0.0098(12) 0.0033(13) 0.0038(13)
C5 0.096(3) 0.082(2) 0.0402(16) 0.0060(19) -0.0029(17) 0.0034(15)
C6 0.0610(17) 0.081(2) 0.0515(17) 0.0143(14) 0.0134(15) -0.0019(14)
C7 0.085(2) 0.0483(15) 0.091(2) 0.0114(14) -0.0504(19) -0.0149(16)
C8 0.0456(13) 0.0385(12) 0.0492(14) 0.0000(10) -0.0062(11) -0.0063(11)
C9 0.097(2) 0.0430(14) 0.078(2) -0.0117(15) -0.0373(19) 0.0206(15)
O1 0.0679(12) 0.0734(13) 0.0602(12) -0.0107(10) 0.0150(10) -0.0139(11)
O2 0.117(2) 0.0852(17) 0.0903(18) -0.0450(15) 0.0065(15) -0.0264(14)
O3 0.1114(17) 0.0825(15) 0.0574(13) -0.0286(14) 0.0313(13) 0.0009(12)
N7 0.0637(14) 0.0596(14) 0.0469(12) -0.0080(12) -0.0052(12) 0.0048(11)

loop_
_atom_type_symbol
_atom_type_description
_atom_type_scat_dispersion_real
_atom_type_scat_dispersion_imag
_atom_type_scat_source
C C 0.0033 0.0016 'International Tables Vol C Tables 4.2.6.8 and 6.1.1.4'
H H 0.0000 0.0000 'International Tables Vol C Tables 4.2.6.8 and 6.1.1.4'
N N 0.0061 0.0033 'International Tables Vol C Tables 4.2.6.8 and 6.1.1.4'
O O 0.0106 0.0060 'International Tables Vol C Tables 4.2.6.8 and 6.1.1.4'
Zn Zn 0.2839 1.4301 'International Tables Vol C Tables 4.2.6.8 and 6.1.1.4'

loop_
_geom_angle_atom_site_label_1
_geom_angle_atom_site_label_2
_geom_angle_atom_site_label_3
_geom_angle_site_symmetry_1
_geom_angle_site_symmetry_3
_geom_angle
N6 Zn1 N1 . . 106.27(8)
N6 Zn1 N3 . . 112.65(8)
N1 Zn1 N3 . . 109.94(8)
N6 Zn1 N5 . . 111.81(8)
N1 Zn1 N5 . . 110.35(8)
N3 Zn1 N5 . . 105.86(8)
C1 N1 C3 . . 105.5(2)
C1 N1 Zn1 . . 127.24(18)
C3 N1 Zn1 . . 127.06(19)
C1 N2 C2 . . 108.1(3)
C1 N2 H2N . . 122(2)
C2 N2 H2N . . 130(2)
C4 N3 C6 . . 105.0(2)
C4 N3 Zn1 . . 126.31(19)
C6 N3 Zn1 . . 128.51(18)
C4 N4 C5 . . 108.2(3)
C4 N4 H4N . . 124(2)
C5 N4 H4N . . 128(2)
C8 N5 C7 . . 103.4(2)
C8 N5 Zn1 . . 132.85(15)
C7 N5 Zn1 . . 123.74(16)
C8 N6 C9 2_655 . 104.1(2)
C8 N6 Zn1 2_655 . 130.45(16)
C9 N6 Zn1 . . 125.38(17)
N2 C1 N1 . . 111.5(3)
N2 C1 H1 . . 124.2
N1 C1 H1 . . 124.2
N2 C2 C3 . . 106.9(3)
N2 C2 H2 . . 126.6
C3 C2 H2 . . 126.6
C2 C3 N1 . . 108.0(3)
C2 C3 H3 . . 126.0
N1 C3 H3 . . 126.0
N3 C4 N4 . . 111.0(3)
N3 C4 H4 . . 124.5
N4 C4 H4 . . 124.5
N4 C5 C6 . . 106.3(3)
N4 C5 H5 . . 126.8
C6 C5 H5 . . 126.8
C5 C6 N3 . . 109.4(3)
C5 C6 H6 . . 125.3
N3 C6 H6 . . 125.3
N5 C7 C9 . 2_645 109.3(2)
N5 C7 H7 . . 125.3
C9 C7 H7 2_645 . 125.3
N5 C8 N6 . 2_645 114.7(2)
N5 C8 H8 . . 122.6
N6 C8 H8 2_645 . 122.6
N6 C9 C7 . 2_655 108.5(2)
N6 C9 H9 . . 125.8
C7 C9 H9 2_655 . 125.8
O2 N7 O3 . . 121.4(3)
O2 N7 O1 . . 119.6(2)
O3 N7 O1 . . 119.1(2)

loop_
_geom_bond_atom_site_label_1
_geom_bond_atom_site_label_2
_geom_bond_site_symmetry_2
_geom_bond_distance
_geom_bond_publ_flag
Zn1 N6 . 1.9871(18) y
Zn1 N1 . 1.990(2) y
Zn1 N3 . 1.994(2) y
Zn1 N5 . 1.9954(19) y
N1 C1 . 1.325(3) ?
N1 C3 . 1.375(3) ?
N2 C1 . 1.310(4) ?
N2 C2 . 1.344(4) ?
N2 H2N . 0.915(18) ?
N3 C4 . 1.317(3) ?
N3 C6 . 1.369(3) ?
N4 C4 . 1.325(4) ?
N4 C5 . 1.339(4) ?
N4 H4N . 0.872(17) ?
N5 C8 . 1.322(3) ?
N5 C7 . 1.355(3) ?
N6 C8 2_655 1.327(3) ?
N6 C9 . 1.349(3) ?
C1 H1 . 0.9300 ?
C2 C3 . 1.364(4) ?
C2 H2 . 0.9300 ?
C3 H3 . 0.9300 ?
C4 H4 . 0.9300 ?
C5 C6 . 1.345(4) ?
C5 H5 . 0.9300 ?
C6 H6 . 0.9300 ?
C7 C9 2_645 1.355(4) ?
C7 H7 . 0.9300 ?
C8 N6 2_645 1.327(3) ?
C8 H8 . 0.9300 ?
C9 C7 2_655 1.355(4) ?
C9 H9 . 0.9300 ?
O1 N7 . 1.265(3) ?
O2 N7 . 1.224(3) ?
O3 N7 . 1.226(3) ?

loop_
_geom_hbond_atom_site_label_D
_geom_hbond_atom_site_label_H
_geom_hbond_atom_site_label_A
_geom_hbond_site_symmetry_A
_geom_hbond_distance_DH
_geom_hbond_distance_HA
_geom_hbond_distance_DA
_geom_hbond_angle_DHA
_geom_hbond_publ_flag
N2 H2N O1 3_566 0.92(3) 1.92(3) 2.809(3) 162(3) yes
N4 H4N O1 4_575 0.87(2) 1.99(3) 2.826(3) 161(3) yes
N4 H4N O3 4_575 0.87(2) 2.52(3) 3.074(3) 122(2) yes
C2 H2 O3 4_576 0.93 2.37 3.289(4) 172 yes
C4 H4 O3 . 0.93 2.55 3.283(4) 135 yes
C7 H7 Cg1 4_554 0.93 2.88 3.587(4) 133 yes

loop_
_geom_torsion_atom_site_label_1
_geom_torsion_atom_site_label_2
_geom_torsion_atom_site_label_3
_geom_torsion_atom_site_label_4
_geom_torsion_site_symmetry_1
_geom_torsion_site_symmetry_4
_geom_torsion
C2 N2 C1 N1 . . 0.4(3)
C3 N1 C1 N2 . . -0.6(3)
Zn1 N1 C1 N2 . . 174.19(16)
C1 N2 C2 C3 . . -0.1(3)
N2 C2 C3 N1 . . -0.3(3)
C1 N1 C3 C2 . . 0.5(3)
Zn1 N1 C3 C2 . . -174.26(18)
C6 N3 C4 N4 . . -0.6(3)
Zn1 N3 C4 N4 . . -176.58(18)
C5 N4 C4 N3 . . 0.1(3)
C4 N4 C5 C6 . . 0.5(4)
N4 C5 C6 N3 . . -0.9(4)
C4 N3 C6 C5 . . 0.9(3)
Zn1 N3 C6 C5 . . 176.7(2)
C8 N5 C7 C9 . 2_645 0.0(4)
Zn1 N5 C7 C9 . 2_645 -179.8(2)
C7 N5 C8 N6 . 2_645 0.2(3)
Zn1 N5 C8 N6 . 2_645 179.99(17)
C8 N6 C9 C7 2_655 2_655 0.3(4)
Zn1 N6 C9 C7 . 2_655 -176.6(2)
